data_4002032
loop_
_publ_author_name
'Zhang, Guo-Feng'
'Wang, Hongfeng'
'Aldred, Matthew P.'
'Chen, Tao'
'Chen, Ze-Qiang'
'Meng, Xianggao'
'Zhu, Ming-Qiang'

_publ_section_title
;
 General Synthetic Approach toward Geminal-Substituted Tetraarylethene
 Fluorophores with Tunable Emission Properties: X-ray Crystallography,
 Aggregation-Induced Emission and Piezofluorochromism
;
_journal_issue 15
_journal_name_full 'Chemistry of Materials'
_journal_page_first 4433
_journal_paper_doi 10.1021/cm501414b
_journal_volume 26
_journal_year 2014
_chemical_formula_moiety 'C42.50 H29 Cl'
_chemical_formula_sum 'C42.5 H29 Cl'
_chemical_formula_weight 575.11
_chemical_name_systematic
; 
 ? 
;
_space_group_IT_number 2
_symmetry_cell_setting triclinic
_symmetry_space_group_name_Hall '-P 1'
_symmetry_space_group_name_H-M 'P -1'
_atom_sites_solution_hydrogens geom
_atom_sites_solution_primary direct
_atom_sites_solution_secondary difmap
_audit_creation_method SHELXL-97
_cell_angle_alpha 99.497(2)
_cell_angle_beta 106.951(2)
_cell_angle_gamma 114.788(2)
_cell_formula_units_Z 2
_cell_length_a 11.1338(17)
_cell_length_b 11.7377(18)
_cell_length_c 13.640(2)
_cell_measurement_reflns_used 8087
_cell_measurement_temperature 100(2)
_cell_measurement_theta_max 32.08
_cell_measurement_theta_min 2.20
_cell_volume 1460.9(4)
_computing_cell_refinement 'Bruker SAINT'
_computing_data_collection 'Bruker APEX2'
_computing_data_reduction 'Bruker SAINT'
_computing_molecular_graphics 'Bruker SHELXTL'
_computing_publication_material 'Bruker SHELXTL'
_computing_structure_refinement 'SHELXL-97 (Sheldrick, 2008)'
_computing_structure_solution 'SHELXS-97 (Sheldrick, 2008)'
_diffrn_ambient_temperature 100(2)
_diffrn_measured_fraction_theta_full 0.974
_diffrn_measured_fraction_theta_max 0.975
_diffrn_measurement_device_type 'Bruker APEX-II CCD'
_diffrn_measurement_method '\f and \w scans'
_diffrn_radiation_monochromator graphite
_diffrn_radiation_source 'fine-focus sealed tube'
_diffrn_radiation_type MoK\a
_diffrn_radiation_wavelength 0.71073
_diffrn_reflns_av_R_equivalents 0.0219
_diffrn_reflns_av_sigmaI/netI 0.0316
_diffrn_reflns_limit_h_max 13
_diffrn_reflns_limit_h_min -11
_diffrn_reflns_limit_k_max 13
_diffrn_reflns_limit_k_min -13
_diffrn_reflns_limit_l_max 16
_diffrn_reflns_limit_l_min -16
_diffrn_reflns_number 9960
_diffrn_reflns_theta_full 24.99
_diffrn_reflns_theta_max 24.99
_diffrn_reflns_theta_min 1.65
_exptl_absorpt_coefficient_mu 0.162
_exptl_absorpt_correction_type none
_exptl_crystal_colour colourless
_exptl_crystal_density_diffrn 1.307
_exptl_crystal_density_method 'not measured'
_exptl_crystal_description block
_exptl_crystal_F_000 602
_exptl_crystal_size_max 0.15
_exptl_crystal_size_mid 0.12
_exptl_crystal_size_min 0.12
_refine_diff_density_max 0.406
_refine_diff_density_min -0.506
_refine_diff_density_rms 0.080
_refine_ls_extinction_coef 0.012(3)
_refine_ls_extinction_expression Fc^*^=kFc[1+0.001xFc^2^\l^3^/sin(2\q)]^-1/4^
_refine_ls_extinction_method SHELXL
_refine_ls_goodness_of_fit_ref 1.049
_refine_ls_hydrogen_treatment constr
_refine_ls_matrix_type full
_refine_ls_number_parameters 407
_refine_ls_number_reflns 5011
_refine_ls_number_restraints 3
_refine_ls_restrained_S_all 1.053
_refine_ls_R_factor_all 0.0646
_refine_ls_R_factor_gt 0.0596
_refine_ls_shift/su_max 0.000
_refine_ls_shift/su_mean 0.000
_refine_ls_structure_factor_coef Fsqd
_refine_ls_weighting_details 'calc w=1/[\s^2^(Fo^2^)+(0.0990P)^2^+2.5058P] where P=(Fo^2^+2Fc^2^)/3'
_refine_ls_weighting_scheme calc
_refine_ls_wR_factor_gt 0.1857
_refine_ls_wR_factor_ref 0.1906
_reflns_number_gt 4492
_reflns_number_total 5011
_reflns_threshold_expression >2sigma(I)
_cod_data_source_file cm501414b_si_002.cif
_cod_data_source_block DPDAn(CH2Cl2)
_cod_depositor_comments
;
The following automatic conversions were performed:

'_symmetry_cell_setting' value 'Triclinic' changed to 'triclinic'
according to
/usr/data/users/saulius/crontab/automatic-downloads/rss-feeds/ACS/lib/dictionaries/cif_core.dic
dictionary named 'cif_core.dic' version 2.4.2 from 2011-04-26.

Automatic conversion script
Id: cif_fix_values 2281 2013-09-26 08:29:07Z andrius 

 Adding full bibliography for 4002028--4002033.cif.
;
_cod_original_formula_sum 'C42.50 H29 Cl'
_cod_database_code 4002032

loop_
_symmetry_equiv_pos_as_xyz
'x, y, z'
'-x, -y, -z'

loop_
_atom_site_label
_atom_site_type_symbol
_atom_site_fract_x
_atom_site_fract_y
_atom_site_fract_z
_atom_site_U_iso_or_equiv
_atom_site_adp_type
_atom_site_occupancy
_atom_site_symmetry_multiplicity
_atom_site_calc_flag
_atom_site_refinement_flags
_atom_site_disorder_assembly
_atom_site_disorder_group
C1 C 0.1144(3) 0.9156(2) 0.27143(19) 0.0143(5) Uani 1 1 d . A 1
C2 C -0.0217(3) 0.8279(2) 0.1851(2) 0.0145(5) Uani 1 1 d . A 1
C3 C -0.0456(3) 0.8100(2) 0.0730(2) 0.0173(5) Uani 1 1 d . A 1
H3 H 0.0336 0.8572 0.0552 0.021 Uiso 1 1 calc R A 1
C4 C -0.1788(3) 0.7272(3) -0.0086(2) 0.0196(5) Uani 1 1 d . A 1
H4 H -0.1903 0.7161 -0.0819 0.024 Uiso 1 1 calc R A 1
C5 C -0.3009(3) 0.6573(3) 0.0146(2) 0.0214(6) Uani 1 1 d . A 1
H5 H -0.3939 0.6013 -0.0427 0.026 Uiso 1 1 calc R A 1
C6 C -0.2834(3) 0.6713(2) 0.1193(2) 0.0187(5) Uani 1 1 d . A 1
H6 H -0.3653 0.6242 0.1344 0.022 Uiso 1 1 calc R A 1
C7 C -0.1457(3) 0.7545(2) 0.2075(2) 0.0160(5) Uani 1 1 d . A 1
C8 C -0.1295(3) 0.7692(2) 0.3149(2) 0.0164(5) Uani 1 1 d . A 1
H8 H -0.2110 0.7194 0.3294 0.020 Uiso 1 1 calc R A 1
C9 C 0.0035(3) 0.8550(2) 0.4013(2) 0.0161(5) Uani 1 1 d . A 1
C10 C 0.0165(3) 0.8702(2) 0.5111(2) 0.0176(5) Uani 1 1 d . A 1
H10 H -0.0659 0.8192 0.5242 0.021 Uiso 1 1 calc R A 1
C11 C 0.1445(3) 0.9561(3) 0.5966(2) 0.0193(5) Uani 1 1 d . A 1
H11 H 0.1513 0.9650 0.6688 0.023 Uiso 1 1 calc R A 1
C12 C 0.2683(3) 1.0328(2) 0.5776(2) 0.0183(5) Uani 1 1 d . A 1
H12 H 0.3575 1.0933 0.6375 0.022 Uiso 1 1 calc R A 1
C13 C 0.2605(3) 1.0207(2) 0.4742(2) 0.0159(5) Uani 1 1 d . A 1
H13 H 0.3452 1.0720 0.4638 0.019 Uiso 1 1 calc R A 1
C14 C 0.1279(3) 0.9326(2) 0.38109(19) 0.0142(5) Uani 1 1 d . A 1
C15 C 0.2476(3) 0.9910(2) 0.25130(18) 0.0136(5) Uani 1 1 d . A 1
C16 C 0.2968(2) 0.9111(2) 0.19125(19) 0.0137(5) Uani 1 1 d . A 1
C17 C 0.3283(2) 0.8178(2) 0.23002(19) 0.0143(5) Uani 1 1 d . A 1
C18 C 0.3282(3) 0.7997(2) 0.3316(2) 0.0165(5) Uani 1 1 d . A 1
H18 H 0.3092 0.8546 0.3770 0.020 Uiso 1 1 calc R A 1
C19 C 0.3544(3) 0.7059(3) 0.3647(2) 0.0196(5) Uani 1 1 d . A 1
H19 H 0.3506 0.6951 0.4315 0.024 Uiso 1 1 calc R A 1
C20 C 0.3874(3) 0.6238(3) 0.3008(2) 0.0219(6) Uani 1 1 d . A 1
H20 H 0.4043 0.5579 0.3241 0.026 Uiso 1 1 calc R A 1
C21 C 0.3942(3) 0.6410(2) 0.2060(2) 0.0191(5) Uani 1 1 d . A 1
H21 H 0.4185 0.5878 0.1642 0.023 Uiso 1 1 calc R A 1
C22 C 0.3658(2) 0.7370(2) 0.16768(19) 0.0151(5) Uani 1 1 d . A 1
C23 C 0.3728(3) 0.7522(2) 0.0697(2) 0.0165(5) Uani 1 1 d . A 1
H23 H 0.3990 0.6995 0.0294 0.020 Uiso 1 1 calc R A 1
C24 C 0.3420(2) 0.8429(2) 0.03008(19) 0.0151(5) Uani 1 1 d . A 1
C25 C 0.3469(3) 0.8545(2) -0.0716(2) 0.0182(5) Uani 1 1 d . A 1
H25 H 0.3735 0.8011 -0.1108 0.022 Uiso 1 1 calc R A 1
C26 C 0.3143(3) 0.9403(3) -0.1131(2) 0.0185(5) Uani 1 1 d . A 1
H26 H 0.3185 0.9472 -0.1806 0.022 Uiso 1 1 calc R A 1
C27 C 0.2740(3) 1.0197(2) -0.0551(2) 0.0180(5) Uani 1 1 d . A 1
H27 H 0.2499 1.0788 -0.0848 0.022 Uiso 1 1 calc R A 1
C28 C 0.2692(2) 1.0126(2) 0.0424(2) 0.0159(5) Uani 1 1 d . A 1
H28 H 0.2422 1.0674 0.0794 0.019 Uiso 1 1 calc R A 1
C29 C 0.3038(2) 0.9247(2) 0.09108(19) 0.0144(5) Uani 1 1 d . A 1
C30 C 0.3192(3) 1.1256(2) 0.28579(18) 0.0137(5) Uani 1 1 d . A 1
C31 C 0.2553(3) 1.2061(2) 0.32044(19) 0.0140(5) Uani 1 1 d . A 1
C32 C 0.3338(3) 1.3132(2) 0.4186(2) 0.0166(5) Uani 1 1 d . A 1
H32 H 0.4251 1.3299 0.4664 0.020 Uiso 1 1 calc R A 1
C33 C 0.2799(3) 1.3944(2) 0.4466(2) 0.0197(6) Uani 1 1 d . A 1
H33 H 0.3333 1.4650 0.5140 0.024 Uiso 1 1 calc R A 1
C34 C 0.1476(3) 1.3733(3) 0.3763(2) 0.0209(6) Uani 1 1 d . A 1
H34 H 0.1118 1.4305 0.3950 0.025 Uiso 1 1 calc R A 1
C35 C 0.0682(3) 1.2680(2) 0.2786(2) 0.0192(5) Uani 1 1 d . A 1
H35 H -0.0219 1.2533 0.2304 0.023 Uiso 1 1 calc R A 1
C36 C 0.1206(3) 1.1845(2) 0.2517(2) 0.0165(5) Uani 1 1 d . A 1
H36 H 0.0645 1.1115 0.1858 0.020 Uiso 1 1 calc R A 1
C37 C 0.4691(3) 1.2079(2) 0.29394(18) 0.0142(5) Uani 1 1 d . A 1
C38 C 0.5808(3) 1.1844(2) 0.3458(2) 0.0173(5) Uani 1 1 d . A 1
H38 H 0.5593 1.1091 0.3693 0.021 Uiso 1 1 calc R A 1
C39 C 0.7225(3) 1.2699(3) 0.3632(2) 0.0216(6) Uani 1 1 d . A 1
H39 H 0.7975 1.2540 0.4003 0.026 Uiso 1 1 calc R A 1
C40 C 0.7552(3) 1.3784(3) 0.3266(2) 0.0230(6) Uani 1 1 d . A 1
H40 H 0.8522 1.4365 0.3382 0.028 Uiso 1 1 calc R A 1
C41 C 0.6452(3) 1.4011(3) 0.2730(2) 0.0210(6) Uani 1 1 d . A 1
H41 H 0.6668 1.4739 0.2463 0.025 Uiso 1 1 calc R A 1
C42 C 0.5042(3) 1.3187(2) 0.25807(19) 0.0165(5) Uani 1 1 d . A 1
H42 H 0.4304 1.3371 0.2233 0.020 Uiso 1 1 calc R A 1
Cl1 Cl 0.9510(2) 0.51710(18) 0.1409(2) 0.0632(7) Uani 0.50 1 d PD B -1
Cl2 Cl 1.0004(8) 0.5189(8) -0.0645(6) 0.112(3) Uani 0.50 1 d PD B -1
C43 C 1.0014(19) 0.4679(18) 0.0430(12) 0.037(3) Uani 0.50 1 d PD B -1
H43A H 1.1016 0.4874 0.0818 0.044 Uiso 0.50 1 calc PR B -1
H43B H 0.9411 0.3698 0.0131 0.044 Uiso 0.50 1 calc PR B -1

loop_
_atom_site_aniso_label
_atom_site_aniso_U_11
_atom_site_aniso_U_22
_atom_site_aniso_U_33
_atom_site_aniso_U_23
_atom_site_aniso_U_13
_atom_site_aniso_U_12
C1 0.0168(12) 0.0118(11) 0.0168(12) 0.0045(9) 0.0076(10) 0.0086(10)
C2 0.0152(12) 0.0129(12) 0.0179(12) 0.0053(10) 0.0069(10) 0.0088(10)
C3 0.0172(12) 0.0187(12) 0.0188(13) 0.0068(10) 0.0083(10) 0.0105(10)
C4 0.0203(13) 0.0203(13) 0.0160(12) 0.0044(10) 0.0047(10) 0.0106(11)
C5 0.0169(13) 0.0190(13) 0.0210(13) 0.0029(10) 0.0022(10) 0.0077(11)
C6 0.0158(12) 0.0146(12) 0.0234(13) 0.0059(10) 0.0079(10) 0.0056(10)
C7 0.0158(12) 0.0108(11) 0.0211(13) 0.0066(10) 0.0070(10) 0.0062(10)
C8 0.0158(12) 0.0142(12) 0.0225(13) 0.0080(10) 0.0114(10) 0.0070(10)
C9 0.0198(13) 0.0152(12) 0.0213(13) 0.0089(10) 0.0112(10) 0.0124(10)
C10 0.0195(12) 0.0194(13) 0.0214(13) 0.0108(10) 0.0113(11) 0.0124(11)
C11 0.0272(14) 0.0238(13) 0.0166(12) 0.0103(10) 0.0117(11) 0.0178(11)
C12 0.0206(13) 0.0173(12) 0.0157(12) 0.0048(10) 0.0043(10) 0.0105(10)
C13 0.0179(12) 0.0154(12) 0.0179(12) 0.0070(10) 0.0081(10) 0.0101(10)
C14 0.0164(12) 0.0123(11) 0.0174(12) 0.0055(9) 0.0074(10) 0.0095(10)
C15 0.0142(11) 0.0178(12) 0.0090(11) 0.0045(9) 0.0036(9) 0.0089(10)
C16 0.0092(11) 0.0127(11) 0.0142(11) 0.0018(9) 0.0035(9) 0.0030(9)
C17 0.0100(11) 0.0123(11) 0.0149(12) 0.0012(9) 0.0026(9) 0.0035(9)
C18 0.0138(12) 0.0166(12) 0.0162(12) 0.0031(10) 0.0045(10) 0.0069(10)
C19 0.0197(13) 0.0213(13) 0.0177(12) 0.0079(10) 0.0060(10) 0.0106(11)
C20 0.0251(14) 0.0198(13) 0.0231(13) 0.0092(11) 0.0077(11) 0.0135(11)
C21 0.0182(12) 0.0177(12) 0.0202(13) 0.0029(10) 0.0060(10) 0.0101(10)
C22 0.0116(11) 0.0129(11) 0.0160(12) 0.0019(9) 0.0037(9) 0.0045(9)
C23 0.0141(12) 0.0148(12) 0.0185(12) 0.0014(10) 0.0066(10) 0.0069(10)
C24 0.0094(11) 0.0157(12) 0.0157(12) 0.0028(9) 0.0039(9) 0.0041(9)
C25 0.0124(12) 0.0202(13) 0.0153(12) -0.0001(10) 0.0042(10) 0.0054(10)
C26 0.0156(12) 0.0212(13) 0.0128(12) 0.0038(10) 0.0044(10) 0.0058(10)
C27 0.0149(12) 0.0169(12) 0.0168(12) 0.0054(10) 0.0038(10) 0.0052(10)
C28 0.0118(11) 0.0149(12) 0.0166(12) 0.0025(10) 0.0042(9) 0.0050(10)
C29 0.0087(11) 0.0123(11) 0.0147(12) 0.0005(9) 0.0023(9) 0.0018(9)
C30 0.0146(12) 0.0169(12) 0.0099(11) 0.0055(9) 0.0043(9) 0.0082(10)
C31 0.0146(11) 0.0150(12) 0.0147(11) 0.0084(9) 0.0085(10) 0.0061(10)
C32 0.0151(12) 0.0168(12) 0.0164(12) 0.0062(10) 0.0071(10) 0.0059(10)
C33 0.0222(13) 0.0147(12) 0.0193(13) 0.0034(10) 0.0106(11) 0.0060(10)
C34 0.0212(13) 0.0168(12) 0.0303(14) 0.0091(11) 0.0155(11) 0.0104(11)
C35 0.0152(12) 0.0188(13) 0.0282(14) 0.0128(11) 0.0102(11) 0.0096(10)
C36 0.0138(12) 0.0169(12) 0.0167(12) 0.0062(10) 0.0069(10) 0.0051(10)
C37 0.0167(12) 0.0139(12) 0.0109(11) 0.0017(9) 0.0053(9) 0.0076(10)
C38 0.0208(13) 0.0160(12) 0.0172(12) 0.0049(10) 0.0086(10) 0.0105(10)
C39 0.0198(13) 0.0231(13) 0.0219(13) 0.0035(11) 0.0066(11) 0.0131(11)
C40 0.0163(13) 0.0218(14) 0.0229(13) 0.0000(11) 0.0094(11) 0.0043(11)
C41 0.0259(14) 0.0164(12) 0.0207(13) 0.0059(10) 0.0128(11) 0.0082(11)
C42 0.0178(12) 0.0161(12) 0.0140(12) 0.0041(10) 0.0052(10) 0.0081(10)
Cl1 0.0452(11) 0.0313(9) 0.0833(15) -0.0019(9) -0.0037(10) 0.0207(8)
Cl2 0.035(2) 0.094(3) 0.136(5) -0.025(3) 0.031(3) -0.0042(19)
C43 0.007(4) 0.040(5) 0.042(5) -0.001(5) 0.012(4) -0.002(4)

loop_
_atom_type_symbol
_atom_type_description
_atom_type_scat_dispersion_real
_atom_type_scat_dispersion_imag
_atom_type_scat_source
C C 0.0033 0.0016 'International Tables Vol C Tables 4.2.6.8 and 6.1.1.4'
H H 0.0000 0.0000 'International Tables Vol C Tables 4.2.6.8 and 6.1.1.4'
Cl Cl 0.1484 0.1585 'International Tables Vol C Tables 4.2.6.8 and 6.1.1.4'

loop_
_geom_angle_atom_site_label_1
_geom_angle_atom_site_label_2
_geom_angle_atom_site_label_3
_geom_angle
C2 C1 C14 119.6(2)
C2 C1 C15 121.7(2)
C14 C1 C15 118.7(2)
C1 C2 C3 123.0(2)
C1 C2 C7 120.1(2)
C3 C2 C7 116.8(2)
C4 C3 C2 121.8(2)
C4 C3 H3 119.1
C2 C3 H3 119.1
C3 C4 C5 120.9(2)
C3 C4 H4 119.6
C5 C4 H4 119.6
C6 C5 C4 119.3(2)
C6 C5 H5 120.3
C4 C5 H5 120.3
C5 C6 C7 121.9(2)
C5 C6 H6 119.0
C7 C6 H6 119.0
C8 C7 C6 121.3(2)
C8 C7 C2 119.4(2)
C6 C7 C2 119.2(2)
C9 C8 C7 121.4(2)
C9 C8 H8 119.3
C7 C8 H8 119.3
C8 C9 C10 120.3(2)
C8 C9 C14 120.1(2)
C10 C9 C14 119.6(2)
C11 C10 C9 121.2(2)
C11 C10 H10 119.4
C9 C10 H10 119.4
C10 C11 C12 119.7(2)
C10 C11 H11 120.1
C12 C11 H11 120.1
C13 C12 C11 120.9(2)
C13 C12 H12 119.6
C11 C12 H12 119.6
C12 C13 C14 121.7(2)
C12 C13 H13 119.1
C14 C13 H13 119.1
C1 C14 C13 123.9(2)
C1 C14 C9 119.2(2)
C13 C14 C9 116.9(2)
C30 C15 C1 120.5(2)
C30 C15 C16 121.8(2)
C1 C15 C16 117.7(2)
C17 C16 C29 119.4(2)
C17 C16 C15 121.2(2)
C29 C16 C15 119.3(2)
C16 C17 C18 123.5(2)
C16 C17 C22 120.0(2)
C18 C17 C22 116.5(2)
C19 C18 C17 121.9(2)
C19 C18 H18 119.0
C17 C18 H18 119.0
C18 C19 C20 121.0(2)
C18 C19 H19 119.5
C20 C19 H19 119.5
C21 C20 C19 119.1(2)
C21 C20 H20 120.5
C19 C20 H20 120.5
C20 C21 C22 121.7(2)
C20 C21 H21 119.1
C22 C21 H21 119.1
C23 C22 C21 120.6(2)
C23 C22 C17 119.8(2)
C21 C22 C17 119.7(2)
C24 C23 C22 121.2(2)
C24 C23 H23 119.4
C22 C23 H23 119.4
C23 C24 C25 120.1(2)
C23 C24 C29 120.0(2)
C25 C24 C29 119.9(2)
C26 C25 C24 121.1(2)
C26 C25 H25 119.4
C24 C25 H25 119.4
C25 C26 C27 119.6(2)
C25 C26 H26 120.2
C27 C26 H26 120.2
C28 C27 C26 121.1(2)
C28 C27 H27 119.4
C26 C27 H27 119.4
C27 C28 C29 122.0(2)
C27 C28 H28 119.0
C29 C28 H28 119.0
C16 C29 C28 124.1(2)
C16 C29 C24 119.6(2)
C28 C29 C24 116.2(2)
C15 C30 C37 123.7(2)
C15 C30 C31 122.7(2)
C37 C30 C31 113.6(2)
C36 C31 C32 117.9(2)
C36 C31 C30 121.0(2)
C32 C31 C30 120.9(2)
C33 C32 C31 121.0(2)
C33 C32 H32 119.5
C31 C32 H32 119.5
C32 C33 C34 120.3(2)
C32 C33 H33 119.9
C34 C33 H33 119.9
C35 C34 C33 119.7(2)
C35 C34 H34 120.1
C33 C34 H34 120.1
C36 C35 C34 120.0(2)
C36 C35 H35 120.0
C34 C35 H35 120.0
C35 C36 C31 121.1(2)
C35 C36 H36 119.5
C31 C36 H36 119.5
C38 C37 C42 118.1(2)
C38 C37 C30 121.2(2)
C42 C37 C30 120.5(2)
C39 C38 C37 120.8(2)
C39 C38 H38 119.6
C37 C38 H38 119.6
C38 C39 C40 120.3(2)
C38 C39 H39 119.8
C40 C39 H39 119.8
C41 C40 C39 119.4(2)
C41 C40 H40 120.3
C39 C40 H40 120.3
C42 C41 C40 120.6(2)
C42 C41 H41 119.7
C40 C41 H41 119.7
C41 C42 C37 120.7(2)
C41 C42 H42 119.7
C37 C42 H42 119.7
Cl2 C43 Cl1 126.5(9)
Cl2 C43 H43A 105.7
Cl1 C43 H43A 105.7
Cl2 C43 H43B 105.7
Cl1 C43 H43B 105.7
H43A C43 H43B 106.1

loop_
_geom_bond_atom_site_label_1
_geom_bond_atom_site_label_2
_geom_bond_distance
C1 C2 1.412(3)
C1 C14 1.430(3)
C1 C15 1.509(3)
C2 C3 1.437(3)
C2 C7 1.441(3)
C3 C4 1.361(4)
C3 H3 0.9500
C4 C5 1.423(4)
C4 H4 0.9500
C5 C6 1.356(4)
C5 H5 0.9500
C6 C7 1.426(4)
C6 H6 0.9500
C7 C8 1.394(4)
C8 C9 1.392(4)
C8 H8 0.9500
C9 C10 1.435(3)
C9 C14 1.439(3)
C10 C11 1.359(4)
C10 H10 0.9500
C11 C12 1.422(4)
C11 H11 0.9500
C12 C13 1.367(4)
C12 H12 0.9500
C13 C14 1.434(3)
C13 H13 0.9500
C15 C30 1.354(3)
C15 C16 1.513(3)
C16 C17 1.417(3)
C16 C29 1.423(3)
C17 C18 1.436(3)
C17 C22 1.438(3)
C18 C19 1.363(4)
C18 H18 0.9500
C19 C20 1.424(4)
C19 H19 0.9500
C20 C21 1.360(4)
C20 H20 0.9500
C21 C22 1.428(4)
C21 H21 0.9500
C22 C23 1.397(3)
C23 C24 1.390(4)
C23 H23 0.9500
C24 C25 1.431(3)
C24 C29 1.442(3)
C25 C26 1.358(4)
C25 H25 0.9500
C26 C27 1.418(4)
C26 H26 0.9500
C27 C28 1.361(4)
C27 H27 0.9500
C28 C29 1.436(3)
C28 H28 0.9500
C30 C37 1.495(3)
C30 C31 1.496(3)
C31 C36 1.406(3)
C31 C32 1.407(3)
C32 C33 1.380(4)
C32 H32 0.9500
C33 C34 1.394(4)
C33 H33 0.9500
C34 C35 1.392(4)
C34 H34 0.9500
C35 C36 1.385(4)
C35 H35 0.9500
C36 H36 0.9500
C37 C38 1.401(3)
C37 C42 1.406(3)
C38 C39 1.389(4)
C38 H38 0.9500
C39 C40 1.390(4)
C39 H39 0.9500
C40 C41 1.387(4)
C40 H40 0.9500
C41 C42 1.385(4)
C41 H41 0.9500
C42 H42 0.9500
Cl1 C43 1.698(14)
Cl2 C43 1.672(10)
C43 H43A 0.9900
C43 H43B 0.9900

loop_
_geom_torsion_atom_site_label_1
_geom_torsion_atom_site_label_2
_geom_torsion_atom_site_label_3
_geom_torsion_atom_site_label_4
_geom_torsion
C14 C1 C2 C3 177.0(2)
C15 C1 C2 C3 -4.0(4)
C14 C1 C2 C7 -0.9(3)
C15 C1 C2 C7 178.2(2)
C1 C2 C3 C4 -178.3(2)
C7 C2 C3 C4 -0.4(3)
C2 C3 C4 C5 1.5(4)
C3 C4 C5 C6 -1.4(4)
C4 C5 C6 C7 0.1(4)
C5 C6 C7 C8 179.3(2)
C5 C6 C7 C2 1.0(4)
C1 C2 C7 C8 -1.2(3)
C3 C2 C7 C8 -179.2(2)
C1 C2 C7 C6 177.1(2)
C3 C2 C7 C6 -0.9(3)
C6 C7 C8 C9 -177.0(2)
C2 C7 C8 C9 1.2(4)
C7 C8 C9 C10 178.7(2)
C7 C8 C9 C14 0.9(4)
C8 C9 C10 C11 -178.2(2)
C14 C9 C10 C11 -0.3(4)
C9 C10 C11 C12 0.0(4)
C10 C11 C12 C13 -0.4(4)
C11 C12 C13 C14 1.1(4)
C2 C1 C14 C13 -179.0(2)
C15 C1 C14 C13 2.0(3)
C2 C1 C14 C9 2.9(3)
C15 C1 C14 C9 -176.2(2)
C12 C13 C14 C1 -179.5(2)
C12 C13 C14 C9 -1.3(3)
C8 C9 C14 C1 -2.9(3)
C10 C9 C14 C1 179.2(2)
C8 C9 C14 C13 178.8(2)
C10 C9 C14 C13 1.0(3)
C2 C1 C15 C30 118.2(3)
C14 C1 C15 C30 -62.7(3)
C2 C1 C15 C16 -61.4(3)
C14 C1 C15 C16 117.6(2)
C30 C15 C16 C17 123.4(3)
C1 C15 C16 C17 -56.9(3)
C30 C15 C16 C29 -60.0(3)
C1 C15 C16 C29 119.7(2)
C29 C16 C17 C18 178.1(2)
C15 C16 C17 C18 -5.3(3)
C29 C16 C17 C22 -0.6(3)
C15 C16 C17 C22 176.0(2)
C16 C17 C18 C19 177.8(2)
C22 C17 C18 C19 -3.4(3)
C17 C18 C19 C20 1.8(4)
C18 C19 C20 C21 0.8(4)
C19 C20 C21 C22 -1.5(4)
C20 C21 C22 C23 -179.6(2)
C20 C21 C22 C17 -0.3(4)
C16 C17 C22 C23 0.8(3)
C18 C17 C22 C23 -178.0(2)
C16 C17 C22 C21 -178.5(2)
C18 C17 C22 C21 2.7(3)
C21 C22 C23 C24 178.4(2)
C17 C22 C23 C24 -0.9(4)
C22 C23 C24 C25 -178.7(2)
C22 C23 C24 C29 0.8(4)
C23 C24 C25 C26 178.6(2)
C29 C24 C25 C26 -0.9(3)
C24 C25 C26 C27 -0.3(4)
C25 C26 C27 C28 0.9(4)
C26 C27 C28 C29 -0.3(4)
C17 C16 C29 C28 177.8(2)
C15 C16 C29 C28 1.1(3)
C17 C16 C29 C24 0.4(3)
C15 C16 C29 C24 -176.2(2)
C27 C28 C29 C16 -178.3(2)
C27 C28 C29 C24 -0.8(3)
C23 C24 C29 C16 -0.5(3)
C25 C24 C29 C16 178.9(2)
C23 C24 C29 C28 -178.0(2)
C25 C24 C29 C28 1.4(3)
C1 C15 C30 C37 164.5(2)
C16 C15 C30 C37 -15.9(3)
C1 C15 C30 C31 -15.0(3)
C16 C15 C30 C31 164.7(2)
C15 C30 C31 C36 -54.3(3)
C37 C30 C31 C36 126.2(2)
C15 C30 C31 C32 131.3(2)
C37 C30 C31 C32 -48.2(3)
C36 C31 C32 C33 0.0(3)
C30 C31 C32 C33 174.6(2)
C31 C32 C33 C34 -1.5(4)
C32 C33 C34 C35 1.4(4)
C33 C34 C35 C36 0.1(4)
C34 C35 C36 C31 -1.6(4)
C32 C31 C36 C35 1.5(3)
C30 C31 C36 C35 -173.1(2)
C15 C30 C37 C38 -49.0(3)
C31 C30 C37 C38 130.5(2)
C15 C30 C37 C42 136.7(2)
C31 C30 C37 C42 -43.8(3)
C42 C37 C38 C39 1.3(3)
C30 C37 C38 C39 -173.1(2)
C37 C38 C39 C40 -1.8(4)
C38 C39 C40 C41 0.3(4)
C39 C40 C41 C42 1.6(4)
C40 C41 C42 C37 -2.0(4)
C38 C37 C42 C41 0.6(3)
C30 C37 C42 C41 175.1(2)
